data_4338521
loop_
_publ_author_name
'Liu, Ju-Yan'
'Wang, Qian'
'Zhang, Li-Jun'
'Yuan, Bin'
'Xu, Yao-Yao'
'Zhang, Xin'
'Zhao, Cong-Ying'
'Wang, Dan'
'Yuan, Yue'
'Wang, Ying'
'Ding, Bin'
'Zhao, Xiao-Jun'
'Yue, Min Min'

_publ_section_title
;
 Anion-Exchange and Anthracene-Encapsulation within Copper(II) and
 Manganese(II)-Triazole Metal-Organic Confined Space in a Single
 Crystal-to-Single Crystal Transformation Fashion.
;
_journal_issue 12
_journal_name_full 'Inorganic chemistry'
_journal_page_first 5972
_journal_page_last 5985
_journal_paper_doi 10.1021/ic500183b
_journal_volume 53
_journal_year 2014
_chemical_formula_sum 'C21 H21 Cl Cu0.5 N7 O6'
_chemical_formula_weight 534.67
_chemical_name_systematic
; 
 ? 
;
_space_group_IT_number 14
_symmetry_cell_setting monoclinic
_symmetry_space_group_name_Hall '-P 2ybc'
_symmetry_space_group_name_H-M 'P 1 21/c 1'
_atom_sites_solution_hydrogens geom
_atom_sites_solution_primary direct
_atom_sites_solution_secondary difmap
_audit_creation_method SHELXL-97
_cell_angle_alpha 90.00
_cell_angle_beta 105.060(4)
_cell_angle_gamma 90.00
_cell_formula_units_Z 4
_cell_length_a 10.009(3)
_cell_length_b 13.956(4)
_cell_length_c 16.491(5)
_cell_measurement_reflns_used 7691
_cell_measurement_temperature 113(2)
_cell_measurement_theta_max 27.9
_cell_measurement_theta_min 1.5
_cell_volume 2224.4(11)
_computing_cell_refinement CrystalClear
_computing_data_collection CrystalClear
_computing_data_reduction CrystalClear
_computing_molecular_graphics 'Bruker SHELXTL'
_computing_publication_material 'CrystalStructure 3.8'
_computing_structure_refinement 'SHELXL-97 (Sheldrick, 1997)'
_computing_structure_solution 'SHELXS-97 (Sheldrick, 1990)'
_diffrn_ambient_temperature 113(2)
_diffrn_detector_area_resol_mean 14.22
_diffrn_measured_fraction_theta_full 0.998
_diffrn_measured_fraction_theta_max 0.998
_diffrn_measurement_device_type 'Rigaku Saturn724 CCD'
_diffrn_measurement_method '\w and \f scans'
_diffrn_radiation_monochromator multilayer
_diffrn_radiation_source 'rotating anode'
_diffrn_radiation_type MoK\a
_diffrn_radiation_wavelength 0.71073
_diffrn_reflns_av_R_equivalents 0.0411
_diffrn_reflns_av_sigmaI/netI 0.0427
_diffrn_reflns_limit_h_max 13
_diffrn_reflns_limit_h_min -13
_diffrn_reflns_limit_k_max 18
_diffrn_reflns_limit_k_min -17
_diffrn_reflns_limit_l_max 18
_diffrn_reflns_limit_l_min -21
_diffrn_reflns_number 22342
_diffrn_reflns_theta_full 27.88
_diffrn_reflns_theta_max 27.88
_diffrn_reflns_theta_min 1.94
_diffrn_standards_decay_% 0
_diffrn_standards_interval_count 0
_diffrn_standards_interval_time 0
_diffrn_standards_number 0
_exptl_absorpt_coefficient_mu 0.693
_exptl_absorpt_correction_T_max 0.9214
_exptl_absorpt_correction_T_min 0.8738
_exptl_absorpt_correction_type multi-scan
_exptl_absorpt_process_details CrystalClear
_exptl_crystal_colour Colorless
_exptl_crystal_density_diffrn 1.596
_exptl_crystal_density_method 'not measured'
_exptl_crystal_description Prism
_exptl_crystal_F_000 1102
_exptl_crystal_size_max 0.20
_exptl_crystal_size_mid 0.18
_exptl_crystal_size_min 0.12
_refine_diff_density_max 0.707
_refine_diff_density_min -0.600
_refine_diff_density_rms 0.085
_refine_ls_extinction_method none
_refine_ls_goodness_of_fit_ref 1.039
_refine_ls_hydrogen_treatment mixed
_refine_ls_matrix_type full
_refine_ls_number_parameters 330
_refine_ls_number_reflns 5297
_refine_ls_number_restraints 3
_refine_ls_restrained_S_all 1.039
_refine_ls_R_factor_all 0.0603
_refine_ls_R_factor_gt 0.0496
_refine_ls_shift/su_max 0.001
_refine_ls_shift/su_mean 0.000
_refine_ls_structure_factor_coef Fsqd
_refine_ls_weighting_details 'calc w=1/[\s^2^(Fo^2^)+(0.0766P)^2^+1.0366P] where P=(Fo^2^+2Fc^2^)/3'
_refine_ls_weighting_scheme calc
_refine_ls_wR_factor_gt 0.1279
_refine_ls_wR_factor_ref 0.1359
_reflns_number_gt 4384
_reflns_number_total 5297
_reflns_threshold_expression >2sigma(I)
_cod_data_source_file ic500183b_si_001.cif
_cod_data_source_block 1b
_cod_depositor_comments
;
The following automatic conversions were performed:

'_symmetry_cell_setting' value 'Monoclinic' changed to 'monoclinic'
according to
/usr/data/users/saulius/crontab/automatic-downloads/rss-feeds/ACS/lib/dictionaries/cif_core.dic
dictionary named 'cif_core.dic' version 2.4.2 from
2011-04-26.

'_exptl_absorpt_correction_type' value 'MULTI-SCAN'
changed to 'multi-scan' according to
/usr/data/users/saulius/crontab/automatic-downloads/rss-feeds/ACS/lib/dictionaries/cif_core.dic
dictionary named 'cif_core.dic' version 2.4.2 from 2011-04-26.

Automatic conversion script
Id: cif_fix_values 2281 2013-09-26 08:29:07Z andrius 

 Adding full bibliography for 4338519--4338526.cif.
;
_cod_original_cell_volume 2224.5(10)
_cod_original_sg_symbol_H-M P2(1)/c
_cod_original_formula_sum 'C21 H21 Cl Cu0.50 N7 O6'
_cod_database_code 4338521

loop_
_symmetry_equiv_pos_as_xyz
'x, y, z'
'-x, y+1/2, -z+1/2'
'-x, -y, -z'
'x, -y-1/2, z-1/2'

loop_
_atom_site_label
_atom_site_type_symbol
_atom_site_fract_x
_atom_site_fract_y
_atom_site_fract_z
_atom_site_U_iso_or_equiv
_atom_site_adp_type
_atom_site_occupancy
_atom_site_symmetry_multiplicity
_atom_site_calc_flag
_atom_site_refinement_flags
Cu1 Cu 0.0000 0.5000 0.0000 0.01468(12) Uani 1 2 d S
O1 O -0.0800(2) 0.37473(12) 0.07306(12) 0.0297(4) Uani 1 1 d .
N1 N 0.19315(19) 0.44524(13) 0.02497(12) 0.0163(4) Uani 1 1 d .
N2 N 0.4065(2) 0.41400(15) 0.01212(13) 0.0228(4) Uani 1 1 d .
N3 N 0.38789(19) 0.37604(14) 0.08487(12) 0.0169(4) Uani 1 1 d .
N4 N 0.8161(2) 0.15193(14) 0.28568(13) 0.0198(4) Uani 1 1 d .
N5 N 0.9076(2) 0.10258(18) 0.25159(14) 0.0302(5) Uani 1 1 d .
N6 N 0.9405(2) 0.06822(13) 0.38851(12) 0.0170(4) Uani 1 1 d .
N7 N -0.1109(3) 0.21484(17) 0.04236(16) 0.0324(5) Uani 1 1 d .
C1 C 0.2868(2) 0.45502(17) -0.02127(15) 0.0213(5) Uani 1 1 d .
H1 H 0.2673 0.4886 -0.0731 0.026 Uiso 1 1 calc R
C2 C 0.2604(2) 0.39482(16) 0.09126(15) 0.0181(5) Uani 1 1 d .
H2 H 0.2235 0.3752 0.1362 0.022 Uiso 1 1 calc R
C3 C 0.4962(2) 0.31995(17) 0.13837(14) 0.0175(5) Uani 1 1 d .
C4 C 0.4917(2) 0.22066(17) 0.12550(15) 0.0185(5) Uani 1 1 d .
C5 C 0.3877(2) 0.17489(18) 0.06139(15) 0.0214(5) Uani 1 1 d .
H5 H 0.3174 0.2123 0.0254 0.026 Uiso 1 1 calc R
C6 C 0.3884(3) 0.07807(18) 0.05139(16) 0.0245(5) Uani 1 1 d .
H6 H 0.3198 0.0486 0.0077 0.029 Uiso 1 1 calc R
C7 C 0.4910(3) 0.02073(18) 0.10586(17) 0.0249(5) Uani 1 1 d .
H7 H 0.4877 -0.0470 0.0998 0.030 Uiso 1 1 calc R
C8 C 0.5940(2) 0.06158(17) 0.16661(16) 0.0214(5) Uani 1 1 d .
H8 H 0.6625 0.0223 0.2019 0.026 Uiso 1 1 calc R
C9 C 0.5998(2) 0.16332(17) 0.17760(15) 0.0186(5) Uani 1 1 d .
C10 C 0.7071(2) 0.21011(17) 0.23476(15) 0.0188(5) Uani 1 1 d .
C11 C 0.7143(2) 0.31009(17) 0.24546(14) 0.0184(5) Uani 1 1 d .
C12 C 0.8283(2) 0.35754(18) 0.30130(15) 0.0228(5) Uani 1 1 d .
H12 H 0.9033 0.3211 0.3339 0.027 Uiso 1 1 calc R
C13 C 0.8298(3) 0.4545(2) 0.30796(16) 0.0262(5) Uani 1 1 d .
H13 H 0.9062 0.4853 0.3452 0.031 Uiso 1 1 calc R
C14 C 0.7188(3) 0.51059(18) 0.26001(17) 0.0249(5) Uani 1 1 d .
H14 H 0.7216 0.5783 0.2659 0.030 Uiso 1 1 calc R
C15 C 0.6088(3) 0.46872(18) 0.20591(15) 0.0209(5) Uani 1 1 d .
H15 H 0.5352 0.5072 0.1745 0.025 Uiso 1 1 calc R
C16 C 0.6031(2) 0.36676(17) 0.19593(15) 0.0185(5) Uani 1 1 d .
C17 C 0.8360(2) 0.12959(17) 0.36633(15) 0.0200(5) Uani 1 1 d .
H17 H 0.7838 0.1538 0.4024 0.024 Uiso 1 1 calc R
C18 C 0.9801(3) 0.0540(2) 0.31644(16) 0.0273(6) Uani 1 1 d .
H18 H 1.0538 0.0125 0.3133 0.033 Uiso 1 1 calc R
C19 C -0.1501(3) 0.3010(2) 0.06221(17) 0.0319(6) Uani 1 1 d .
H19 H -0.2414 0.3061 0.0686 0.038 Uiso 1 1 calc R
C20 C -0.2008(4) 0.1324(2) 0.0318(2) 0.0400(7) Uani 1 1 d .
H20A H -0.1627 0.0854 0.0759 0.060 Uiso 1 1 calc R
H20B H -0.2081 0.1035 -0.0233 0.060 Uiso 1 1 calc R
H20C H -0.2929 0.1523 0.0357 0.060 Uiso 1 1 calc R
C21 C 0.0305(3) 0.1997(2) 0.0368(2) 0.0434(8) Uani 1 1 d .
H21A H 0.0615 0.2559 0.0111 0.065 Uiso 1 1 calc R
H21B H 0.0337 0.1430 0.0023 0.065 Uiso 1 1 calc R
H21C H 0.0912 0.1900 0.0932 0.065 Uiso 1 1 calc R
Cl1 Cl 0.78321(7) 0.80337(5) 0.18358(4) 0.03292(18) Uani 1 1 d .
O2 O 0.6433(3) 0.81680(18) 0.18908(18) 0.0549(7) Uani 1 1 d .
O3 O 0.7930(3) 0.72030(17) 0.13542(16) 0.0552(7) Uani 1 1 d .
O4 O 0.8741(3) 0.7956(2) 0.26590(15) 0.0670(8) Uani 1 1 d .
O5 O 0.8224(3) 0.88473(17) 0.14161(17) 0.0529(6) Uani 1 1 d .
O6 O 0.4362(2) 0.6836(2) 0.09241(17) 0.0523(6) Uani 1 1 d D
H6A H 0.497(3) 0.720(2) 0.1254(19) 0.063 Uiso 1 1 d D
H6B H 0.465(3) 0.658(2) 0.0528(16) 0.063 Uiso 1 1 d D

loop_
_atom_site_aniso_label
_atom_site_aniso_U_11
_atom_site_aniso_U_22
_atom_site_aniso_U_33
_atom_site_aniso_U_23
_atom_site_aniso_U_13
_atom_site_aniso_U_12
Cu1 0.01115(19) 0.0151(2) 0.0153(2) -0.00218(14) -0.00108(15) 0.00099(13)
O1 0.0352(10) 0.0195(9) 0.0322(11) 0.0053(8) 0.0050(8) -0.0034(8)
N1 0.0138(9) 0.0157(9) 0.0173(9) -0.0012(7) 0.0002(7) 0.0005(7)
N2 0.0206(10) 0.0277(11) 0.0208(10) 0.0069(9) 0.0065(8) 0.0045(8)
N3 0.0155(9) 0.0176(9) 0.0165(9) 0.0034(7) 0.0025(7) 0.0025(7)
N4 0.0157(9) 0.0244(10) 0.0187(10) 0.0043(8) 0.0034(8) 0.0035(8)
N5 0.0244(11) 0.0445(14) 0.0224(11) 0.0081(10) 0.0076(9) 0.0154(10)
N6 0.0156(9) 0.0183(9) 0.0153(9) 0.0029(7) 0.0008(7) 0.0016(7)
N7 0.0321(13) 0.0292(12) 0.0358(13) -0.0026(10) 0.0084(11) -0.0044(10)
C1 0.0206(11) 0.0231(12) 0.0194(12) 0.0044(10) 0.0037(9) 0.0054(10)
C2 0.0149(10) 0.0194(11) 0.0190(11) 0.0029(9) 0.0026(9) 0.0022(9)
C3 0.0148(10) 0.0206(11) 0.0162(11) 0.0044(9) 0.0024(9) 0.0049(9)
C4 0.0154(10) 0.0227(12) 0.0172(11) 0.0032(9) 0.0037(9) 0.0026(9)
C5 0.0175(11) 0.0232(12) 0.0213(12) 0.0033(10) 0.0013(9) 0.0027(9)
C6 0.0219(12) 0.0260(13) 0.0234(12) -0.0028(10) 0.0019(10) -0.0025(10)
C7 0.0256(13) 0.0200(12) 0.0300(14) 0.0028(10) 0.0091(11) 0.0016(10)
C8 0.0215(11) 0.0207(12) 0.0231(12) 0.0059(10) 0.0077(10) 0.0044(9)
C9 0.0155(10) 0.0230(12) 0.0175(11) 0.0047(9) 0.0051(9) 0.0031(9)
C10 0.0146(10) 0.0234(12) 0.0177(11) 0.0056(9) 0.0029(9) 0.0046(9)
C11 0.0160(10) 0.0257(12) 0.0132(10) 0.0037(9) 0.0032(9) 0.0019(9)
C12 0.0176(11) 0.0314(13) 0.0179(12) 0.0035(10) 0.0020(9) 0.0002(10)
C13 0.0236(12) 0.0331(14) 0.0203(12) -0.0020(11) 0.0025(10) -0.0064(11)
C14 0.0271(13) 0.0235(13) 0.0254(14) -0.0018(10) 0.0092(11) -0.0027(10)
C15 0.0221(11) 0.0210(12) 0.0206(12) 0.0019(10) 0.0070(10) 0.0031(9)
C16 0.0170(10) 0.0218(12) 0.0174(11) 0.0016(9) 0.0060(9) 0.0013(9)
C17 0.0179(11) 0.0229(12) 0.0181(11) 0.0027(9) 0.0024(9) 0.0021(9)
C18 0.0242(12) 0.0359(15) 0.0221(13) 0.0060(11) 0.0065(10) 0.0122(11)
C19 0.0327(14) 0.0363(15) 0.0258(14) 0.0031(12) 0.0058(12) 0.0015(12)
C20 0.0537(19) 0.0338(16) 0.0367(17) -0.0066(13) 0.0192(15) -0.0154(14)
C21 0.0306(16) 0.0428(18) 0.055(2) -0.0048(16) 0.0075(15) 0.0020(13)
Cl1 0.0341(4) 0.0326(4) 0.0299(4) -0.0031(3) 0.0044(3) 0.0090(3)
O2 0.0394(13) 0.0545(15) 0.0755(19) 0.0035(13) 0.0237(13) 0.0042(11)
O3 0.0723(18) 0.0440(13) 0.0444(14) -0.0132(11) 0.0066(13) 0.0200(12)
O4 0.0711(19) 0.097(2) 0.0266(12) -0.0072(13) 0.0005(12) 0.0292(16)
O5 0.0435(13) 0.0448(13) 0.0682(18) 0.0092(12) 0.0105(12) 0.0012(11)
O6 0.0322(12) 0.0759(18) 0.0546(16) -0.0136(13) 0.0215(12) -0.0025(12)

loop_
_atom_type_symbol
_atom_type_description
_atom_type_scat_dispersion_real
_atom_type_scat_dispersion_imag
_atom_type_scat_source
C C 0.0033 0.0016 'International Tables Vol C Tables 4.2.6.8 and 6.1.1.4'
H H 0.0000 0.0000 'International Tables Vol C Tables 4.2.6.8 and 6.1.1.4'
N N 0.0061 0.0033 'International Tables Vol C Tables 4.2.6.8 and 6.1.1.4'
O O 0.0106 0.0060 'International Tables Vol C Tables 4.2.6.8 and 6.1.1.4'
Cl Cl 0.1484 0.1585 'International Tables Vol C Tables 4.2.6.8 and 6.1.1.4'
Cu Cu 0.3201 1.2651 'International Tables Vol C Tables 4.2.6.8 and 6.1.1.4'

loop_
_geom_angle_atom_site_label_1
_geom_angle_atom_site_label_2
_geom_angle_atom_site_label_3
_geom_angle
_geom_angle_site_symmetry_1
_geom_angle_site_symmetry_3
N6 Cu1 N6 180.0 2_655 4_465
N6 Cu1 N1 87.27(8) 2_655 .
N6 Cu1 N1 92.73(8) 4_465 .
N6 Cu1 N1 92.73(8) 2_655 3_565
N6 Cu1 N1 87.27(8) 4_465 3_565
N1 Cu1 N1 180.0 . 3_565
N6 Cu1 O1 86.77(7) 2_655 .
N6 Cu1 O1 93.23(7) 4_465 .
N1 Cu1 O1 92.82(7) . .
N1 Cu1 O1 87.18(7) 3_565 .
N6 Cu1 O1 93.23(7) 2_655 3_565
N6 Cu1 O1 86.77(7) 4_465 3_565
N1 Cu1 O1 87.18(7) . 3_565
N1 Cu1 O1 92.82(7) 3_565 3_565
O1 Cu1 O1 179.999(2) . 3_565
C19 O1 Cu1 142.63(19) . .
C2 N1 C1 103.83(19) . .
C2 N1 Cu1 128.50(16) . .
C1 N1 Cu1 127.62(16) . .
C1 N2 N3 102.68(19) . .
C2 N3 N2 110.14(19) . .
C2 N3 C3 130.0(2) . .
N2 N3 C3 119.74(18) . .
C17 N4 N5 110.38(19) . .
C17 N4 C10 127.5(2) . .
N5 N4 C10 121.78(19) . .
C18 N5 N4 102.2(2) . .
C17 N6 C18 103.91(19) . .
C17 N6 Cu1 125.48(16) . 2_645
C18 N6 Cu1 129.99(16) . 2_645
C19 N7 C20 122.3(3) . .
C19 N7 C21 120.0(2) . .
C20 N7 C21 117.5(3) . .
N2 C1 N1 114.1(2) . .
N2 C1 H1 123.0 . .
N1 C1 H1 123.0 . .
N1 C2 N3 109.3(2) . .
N1 C2 H2 125.4 . .
N3 C2 H2 125.4 . .
C16 C3 C4 123.7(2) . .
C16 C3 N3 119.0(2) . .
C4 C3 N3 117.1(2) . .
C3 C4 C5 122.9(2) . .
C3 C4 C9 118.1(2) . .
C5 C4 C9 119.0(2) . .
C6 C5 C4 120.5(2) . .
C6 C5 H5 119.7 . .
C4 C5 H5 119.7 . .
C5 C6 C7 120.5(2) . .
C5 C6 H6 119.8 . .
C7 C6 H6 119.8 . .
C8 C7 C6 120.9(2) . .
C8 C7 H7 119.6 . .
C6 C7 H7 119.6 . .
C7 C8 C9 120.4(2) . .
C7 C8 H8 119.8 . .
C9 C8 H8 119.8 . .
C10 C9 C8 123.3(2) . .
C10 C9 C4 118.1(2) . .
C8 C9 C4 118.5(2) . .
C9 C10 C11 123.7(2) . .
C9 C10 N4 117.6(2) . .
C11 C10 N4 118.7(2) . .
C10 C11 C12 123.1(2) . .
C10 C11 C16 118.0(2) . .
C12 C11 C16 118.9(2) . .
C13 C12 C11 120.3(2) . .
C13 C12 H12 119.9 . .
C11 C12 H12 119.9 . .
C12 C13 C14 120.9(2) . .
C12 C13 H13 119.5 . .
C14 C13 H13 119.5 . .
C15 C14 C13 120.9(2) . .
C15 C14 H14 119.6 . .
C13 C14 H14 119.6 . .
C14 C15 C16 120.3(2) . .
C14 C15 H15 119.8 . .
C16 C15 H15 119.8 . .
C3 C16 C15 123.0(2) . .
C3 C16 C11 118.3(2) . .
C15 C16 C11 118.7(2) . .
N6 C17 N4 109.3(2) . .
N6 C17 H17 125.4 . .
N4 C17 H17 125.4 . .
N5 C18 N6 114.3(2) . .
N5 C18 H18 122.9 . .
N6 C18 H18 122.9 . .
O1 C19 N7 126.6(3) . .
O1 C19 H19 116.7 . .
N7 C19 H19 116.7 . .
N7 C20 H20A 109.5 . .
N7 C20 H20B 109.5 . .
H20A C20 H20B 109.5 . .
N7 C20 H20C 109.5 . .
H20A C20 H20C 109.5 . .
H20B C20 H20C 109.5 . .
N7 C21 H21A 109.5 . .
N7 C21 H21B 109.5 . .
H21A C21 H21B 109.5 . .
N7 C21 H21C 109.5 . .
H21A C21 H21C 109.5 . .
H21B C21 H21C 109.5 . .
O3 Cl1 O4 110.44(16) . .
O3 Cl1 O5 107.94(16) . .
O4 Cl1 O5 109.39(18) . .
O3 Cl1 O2 110.54(17) . .
O4 Cl1 O2 109.87(17) . .
O5 Cl1 O2 108.61(15) . .
H6A O6 H6B 113.4(17) . .

loop_
_geom_bond_atom_site_label_1
_geom_bond_atom_site_label_2
_geom_bond_distance
_geom_bond_site_symmetry_2
Cu1 N6 2.0180(19) 2_655
Cu1 N6 2.0181(19) 4_465
Cu1 N1 2.0192(19) .
Cu1 N1 2.0193(19) 3_565
Cu1 O1 2.3771(18) .
Cu1 O1 2.3772(18) 3_565
O1 C19 1.232(3) .
N1 C2 1.327(3) .
N1 C1 1.360(3) .
N2 C1 1.313(3) .
N2 N3 1.368(3) .
N3 C2 1.333(3) .
N3 C3 1.438(3) .
N4 C17 1.330(3) .
N4 N5 1.377(3) .
N4 C10 1.442(3) .
N5 C18 1.314(3) .
N6 C17 1.327(3) .
N6 C18 1.361(3) .
N6 Cu1 2.0180(19) 2_645
N7 C19 1.332(4) .
N7 C20 1.444(4) .
N7 C21 1.457(4) .
C1 H1 0.9500 .
C2 H2 0.9500 .
C3 C16 1.394(3) .
C3 C4 1.401(3) .
C4 C5 1.428(3) .
C4 C9 1.437(3) .
C5 C6 1.361(4) .
C5 H5 0.9500 .
C6 C7 1.423(4) .
C6 H6 0.9500 .
C7 C8 1.362(4) .
C7 H7 0.9500 .
C8 C9 1.431(3) .
C8 H8 0.9500 .
C9 C10 1.394(3) .
C10 C11 1.406(3) .
C11 C12 1.429(3) .
C11 C16 1.435(3) .
C12 C13 1.358(4) .
C12 H12 0.9500 .
C13 C14 1.420(4) .
C13 H13 0.9500 .
C14 C15 1.356(4) .
C14 H14 0.9500 .
C15 C16 1.432(3) .
C15 H15 0.9500 .
C17 H17 0.9500 .
C18 H18 0.9500 .
C19 H19 0.9500 .
C20 H20A 0.9800 .
C20 H20B 0.9800 .
C20 H20C 0.9800 .
C21 H21A 0.9800 .
C21 H21B 0.9800 .
C21 H21C 0.9800 .
Cl1 O3 1.423(2) .
Cl1 O4 1.428(3) .
Cl1 O5 1.436(3) .
Cl1 O2 1.439(2) .
O6 H6A 0.866(10) .
O6 H6B 0.857(10) .

loop_
_geom_hbond_atom_site_label_D
_geom_hbond_atom_site_label_H
_geom_hbond_atom_site_label_A
_geom_hbond_distance_DH
_geom_hbond_distance_HA
_geom_hbond_distance_DA
_geom_hbond_angle_DHA
_geom_hbond_site_symmetry_A
O6 H6A O2 0.866(10) 2.069(12) 2.929(4) 172(4) .
O6 H6B N2 0.857(10) 2.127(17) 2.952(3) 161(3) 3_665

loop_
_geom_torsion_atom_site_label_1
_geom_torsion_atom_site_label_2
_geom_torsion_atom_site_label_3
_geom_torsion_atom_site_label_4
_geom_torsion
_geom_torsion_site_symmetry_1
N6 Cu1 O1 C19 168.2(3) 2_655
N6 Cu1 O1 C19 -11.8(3) 4_465
N1 Cu1 O1 C19 -104.6(3) .
N1 Cu1 O1 C19 75.4(3) 3_565
O1 Cu1 O1 C19 -45.7(15) 3_565
N6 Cu1 N1 C2 56.0(2) 2_655
N6 Cu1 N1 C2 -124.0(2) 4_465
N1 Cu1 N1 C2 33(2) 3_565
O1 Cu1 N1 C2 -30.6(2) .
O1 Cu1 N1 C2 149.4(2) 3_565
N6 Cu1 N1 C1 -121.1(2) 2_655
N6 Cu1 N1 C1 58.9(2) 4_465
N1 Cu1 N1 C1 -144(2) 3_565
O1 Cu1 N1 C1 152.2(2) .
O1 Cu1 N1 C1 -27.8(2) 3_565
C1 N2 N3 C2 0.6(3) .
C1 N2 N3 C3 176.9(2) .
C17 N4 N5 C18 -1.2(3) .
C10 N4 N5 C18 -175.0(2) .
N3 N2 C1 N1 -0.4(3) .
C2 N1 C1 N2 0.1(3) .
Cu1 N1 C1 N2 177.76(16) .
C1 N1 C2 N3 0.3(3) .
Cu1 N1 C2 N3 -177.36(15) .
N2 N3 C2 N1 -0.6(3) .
C3 N3 C2 N1 -176.4(2) .
C2 N3 C3 C16 -100.6(3) .
N2 N3 C3 C16 83.9(3) .
C2 N3 C3 C4 83.2(3) .
N2 N3 C3 C4 -92.3(3) .
C16 C3 C4 C5 -174.5(2) .
N3 C3 C4 C5 1.5(3) .
C16 C3 C4 C9 3.3(3) .
N3 C3 C4 C9 179.29(19) .
C3 C4 C5 C6 179.8(2) .
C9 C4 C5 C6 2.0(4) .
C4 C5 C6 C7 1.4(4) .
C5 C6 C7 C8 -2.9(4) .
C6 C7 C8 C9 0.9(4) .
C7 C8 C9 C10 -175.7(2) .
C7 C8 C9 C4 2.5(3) .
C3 C4 C9 C10 -3.5(3) .
C5 C4 C9 C10 174.4(2) .
C3 C4 C9 C8 178.2(2) .
C5 C4 C9 C8 -3.9(3) .
C8 C9 C10 C11 179.4(2) .
C4 C9 C10 C11 1.3(3) .
C8 C9 C10 N4 -0.8(3) .
C4 C9 C10 N4 -179.0(2) .
C17 N4 C10 C9 -104.3(3) .
N5 N4 C10 C9 68.4(3) .
C17 N4 C10 C11 75.5(3) .
N5 N4 C10 C11 -111.8(3) .
C9 C10 C11 C12 -176.8(2) .
N4 C10 C11 C12 3.5(3) .
C9 C10 C11 C16 1.4(3) .
N4 C10 C11 C16 -178.3(2) .
C10 C11 C12 C13 179.1(2) .
C16 C11 C12 C13 0.9(3) .
C11 C12 C13 C14 0.1(4) .
C12 C13 C14 C15 -0.4(4) .
C13 C14 C15 C16 -0.3(4) .
C4 C3 C16 C15 177.4(2) .
N3 C3 C16 C15 1.5(3) .
C4 C3 C16 C11 -0.6(3) .
N3 C3 C16 C11 -176.54(19) .
C14 C15 C16 C3 -176.7(2) .
C14 C15 C16 C11 1.3(3) .
C10 C11 C16 C3 -1.7(3) .
C12 C11 C16 C3 176.5(2) .
C10 C11 C16 C15 -179.9(2) .
C12 C11 C16 C15 -1.6(3) .
C18 N6 C17 N4 -1.0(3) .
Cu1 N6 C17 N4 -172.73(15) 2_645
N5 N4 C17 N6 1.4(3) .
C10 N4 C17 N6 174.8(2) .
N4 N5 C18 N6 0.6(3) .
C17 N6 C18 N5 0.2(3) .
Cu1 N6 C18 N5 171.45(18) 2_645
Cu1 O1 C19 N7 78.8(4) .
C20 N7 C19 O1 179.4(3) .
C21 N7 C19 O1 4.0(5) .
